data_7235266
loop_
_publ_author_name
'Liu, Song-Juan'
'Huang, Yuanbiao'
'Lin, Zu-Jin'
'Li, Xin-Fa'
'Cao, Rong'

_publ_section_title
;
 Syntheses, structures and photoluminescent properties of lanthanide
 coordination polymers based on pyridyl functionalized imidazole
 dicarboxylic acid
;
_journal_issue 24
_journal_name_full 'RSC Advances'
_journal_page_first 9279
_journal_paper_doi 10.1039/c3ra41166d
_journal_volume 3
_journal_year 2013
_chemical_formula_sum 'C40 H20 N12 O42 Sm2'
_chemical_formula_weight 1641.38
_space_group_IT_number 2
_space_group_name_Hall '-P 1'
_space_group_name_H-M_alt 'P -1'
_symmetry_cell_setting triclinic
_symmetry_space_group_name_H-M 'P -1'
_atom_sites_solution_hydrogens geom
_atom_sites_solution_primary direct
_atom_sites_solution_secondary difmap
_audit_creation_method SHELXL-97
_cell_angle_alpha 66.294(4)
_cell_angle_beta 71.031(4)
_cell_angle_gamma 64.522(5)
_cell_formula_units_Z 2
_cell_length_a 14.1523(7)
_cell_length_b 15.1344(7)
_cell_length_c 18.0022(9)
_cell_measurement_reflns_used 8395
_cell_measurement_temperature 298(2)
_cell_measurement_theta_max 29.1374
_cell_measurement_theta_min 2.2852
_cell_volume 3132.7(3)
_computing_cell_refinement
;
CrysAlisPro, Oxford Diffraction Ltd.,
Version 1.171.35.19 (release 27-10-2011 CrysAlis171 .NET)
(compiled Oct 27 2011,15:02:11)
;
_computing_data_collection
;
CrysAlisPro, Oxford Diffraction Ltd.,
Version 1.171.35.19 (release 27-10-2011 CrysAlis171 .NET)
(compiled Oct 27 2011,15:02:11)
;
_computing_data_reduction
;
CrysAlisPro, Oxford Diffraction Ltd.,
Version 1.171.35.19 (release 27-10-2011 CrysAlis171 .NET)
(compiled Oct 27 2011,15:02:11)
;
_computing_structure_refinement 'SHELXL-97 (Sheldrick, 1997)'
_computing_structure_solution 'SHELXS-97 (Sheldrick, 1990)'
_diffrn_ambient_temperature 298(2)
_diffrn_detector_area_resol_mean 16.2083
_diffrn_measured_fraction_theta_full 0.999
_diffrn_measured_fraction_theta_max 0.999
_diffrn_measurement_device_type 'Xcalibur, Eos'
_diffrn_measurement_method '\w scans'
_diffrn_radiation_monochromator graphite
_diffrn_radiation_source 'fine-focus sealed tube'
_diffrn_radiation_type MoK\a
_diffrn_radiation_wavelength 0.71073
_diffrn_reflns_av_R_equivalents 0.0362
_diffrn_reflns_av_sigmaI/netI 0.0553
_diffrn_reflns_limit_h_max 15
_diffrn_reflns_limit_h_min -17
_diffrn_reflns_limit_k_max 18
_diffrn_reflns_limit_k_min -18
_diffrn_reflns_limit_l_max 21
_diffrn_reflns_limit_l_min -21
_diffrn_reflns_number 26860
_diffrn_reflns_theta_full 25.50
_diffrn_reflns_theta_max 25.50
_diffrn_reflns_theta_min 2.29
_exptl_absorpt_coefficient_mu 1.971
_exptl_absorpt_correction_T_max 0.8583
_exptl_absorpt_correction_T_min 0.7978
_exptl_absorpt_correction_type multi-scan
_exptl_absorpt_process_details
;
CrysAlisPro, Agilent Technologies,
Version 1.171.35.19 (release 27-10-2011 CrysAlis171 .NET)
(compiled Oct 27 2011,15:02:11)
Empirical absorption correction using spherical harmonics,
 implemented in SCALE3 ABSPACK scaling algorithm.
;
_exptl_crystal_colour colorless
_exptl_crystal_density_diffrn 1.740
_exptl_crystal_density_method 'not measured'
_exptl_crystal_description block
_exptl_crystal_F_000 1608
_exptl_crystal_size_max 0.12
_exptl_crystal_size_mid 0.10
_exptl_crystal_size_min 0.08
_refine_diff_density_max 0.800
_refine_diff_density_min -0.513
_refine_diff_density_rms 0.107
_refine_ls_extinction_method none
_refine_ls_goodness_of_fit_ref 1.034
_refine_ls_hydrogen_treatment constr
_refine_ls_matrix_type full
_refine_ls_number_parameters 865
_refine_ls_number_reflns 11643
_refine_ls_number_restraints 0
_refine_ls_restrained_S_all 1.034
_refine_ls_R_factor_all 0.0644
_refine_ls_R_factor_gt 0.0352
_refine_ls_shift/su_max 0.001
_refine_ls_shift/su_mean 0.000
_refine_ls_structure_factor_coef Fsqd
_refine_ls_weighting_details 'calc w=1/[\s^2^(Fo^2^)+(0.0443P)^2^+0.0000P] where P=(Fo^2^+2Fc^2^)/3'
_refine_ls_weighting_scheme calc
_refine_ls_wR_factor_gt 0.0885
_refine_ls_wR_factor_ref 0.1021
_reflns_number_gt 7593
_reflns_number_total 11643
_reflns_threshold_expression >2sigma(I)
_cod_data_source_file c3ra41166d.cif
_cod_data_source_block 1-Sm
_cod_original_sg_symbol_H-M P-1
_cod_database_code 7235266

loop_
_symmetry_equiv_pos_as_xyz
'x, y, z'
'-x, -y, -z'

loop_
_atom_site_label
_atom_site_type_symbol
_atom_site_fract_x
_atom_site_fract_y
_atom_site_fract_z
_atom_site_U_iso_or_equiv
_atom_site_adp_type
_atom_site_occupancy
_atom_site_symmetry_multiplicity
_atom_site_calc_flag
_atom_site_refinement_flags
Sm1 Sm 0.454339(18) 0.568240(19) 0.096749(14) 0.01778(8) Uani 1 1 d .
Sm2 Sm 0.551108(18) 0.431075(19) 0.403431(14) 0.01749(8) Uani 1 1 d .
C1 C 0.3141(4) 0.5954(4) 0.4879(3) 0.0202(11) Uani 1 1 d .
C2 C 0.3526(4) 0.5805(3) 0.2930(3) 0.0173(11) Uani 1 1 d .
C3 C 0.2450(3) 0.6012(4) 0.4380(3) 0.0170(11) Uani 1 1 d .
C4 C 0.2583(3) 0.5891(4) 0.3619(3) 0.0177(11) Uani 1 1 d .
C5 C 0.0938(4) 0.6118(4) 0.4190(3) 0.0181(11) Uani 1 1 d .
C6 C -0.0182(4) 0.6215(4) 0.4346(3) 0.0207(11) Uani 1 1 d .
C7 C -0.0541(4) 0.6021(4) 0.3816(3) 0.0280(13) Uani 1 1 d .
H7 H -0.0075 0.5834 0.3359 0.034 Uiso 1 1 calc R
C8 C -0.1583(4) 0.6108(4) 0.3968(3) 0.0298(13) Uani 1 1 d .
H8 H -0.1811 0.5984 0.3602 0.036 Uiso 1 1 calc R
C9 C -0.1944(4) 0.6537(4) 0.5128(3) 0.0305(13) Uani 1 1 d .
H9 H -0.2423 0.6706 0.5587 0.037 Uiso 1 1 calc R
C10 C -0.0912(4) 0.6482(4) 0.5012(3) 0.0280(13) Uani 1 1 d .
H10 H -0.0709 0.6625 0.5382 0.034 Uiso 1 1 calc R
C11 C 0.6498(4) 0.4121(4) 0.2068(3) 0.0185(11) Uani 1 1 d .
C12 C 0.6840(4) 0.3948(4) 0.0127(3) 0.0193(11) Uani 1 1 d .
C13 C 0.7431(3) 0.3982(4) 0.1389(3) 0.0170(11) Uani 1 1 d .
C14 C 0.7536(4) 0.3886(4) 0.0625(3) 0.0194(11) Uani 1 1 d .
C15 C 0.9073(4) 0.3734(4) 0.0803(3) 0.0224(12) Uani 1 1 d .
C16 C 1.0204(4) 0.3635(4) 0.0624(3) 0.0226(12) Uani 1 1 d .
C17 C 1.0871(4) 0.3469(5) -0.0092(3) 0.0399(16) Uani 1 1 d .
H17 H 1.0631 0.3388 -0.0475 0.048 Uiso 1 1 calc R
C18 C 1.1904(4) 0.3426(5) -0.0233(4) 0.0477(18) Uani 1 1 d .
H18 H 1.2341 0.3343 -0.0731 0.057 Uiso 1 1 calc R
C19 C 1.1658(4) 0.3634(5) 0.0990(4) 0.0476(17) Uani 1 1 d .
H19 H 1.1923 0.3686 0.1375 0.057 Uiso 1 1 calc R
C20 C 1.0622(4) 0.3709(5) 0.1177(4) 0.0376(15) Uani 1 1 d .
H20 H 1.0200 0.3809 0.1674 0.045 Uiso 1 1 calc R
C21 C 1.1825(5) 0.1241(5) 0.2566(4) 0.0455(16) Uani 1 1 d .
C22 C 1.2334(5) 0.0705(5) 0.0804(4) 0.0475(17) Uani 1 1 d .
C23 C 1.1156(4) 0.1126(4) 0.2149(3) 0.0306(13) Uani 1 1 d .
C24 C 1.1350(4) 0.0917(4) 0.1419(3) 0.0310(13) Uani 1 1 d .
C25 C 0.9706(4) 0.1136(4) 0.1935(3) 0.0298(13) Uani 1 1 d .
C26 C 0.8608(4) 0.1216(4) 0.2061(3) 0.0290(13) Uani 1 1 d .
C27 C 0.8312(5) 0.0994(5) 0.1521(4) 0.0446(17) Uani 1 1 d .
H27 H 0.8813 0.0776 0.1088 0.054 Uiso 1 1 calc R
C28 C 0.7257(5) 0.1101(5) 0.1627(4) 0.0533(19) Uani 1 1 d .
H28 H 0.7067 0.0957 0.1252 0.064 Uiso 1 1 calc R
C29 C 0.6807(5) 0.1572(5) 0.2769(4) 0.0511(18) Uani 1 1 d .
H29 H 0.6300 0.1750 0.3215 0.061 Uiso 1 1 calc R
C30 C 0.7839(5) 0.1505(4) 0.2699(4) 0.0424(16) Uani 1 1 d .
H30 H 0.8007 0.1655 0.3082 0.051 Uiso 1 1 calc R
C31 C -0.2681(5) 0.9074(5) 0.4126(4) 0.0471(17) Uani 1 1 d .
C32 C -0.1907(5) 0.8347(5) 0.2430(4) 0.0409(15) Uani 1 1 d .
C33 C -0.1659(4) 0.8856(4) 0.3566(3) 0.0321(13) Uani 1 1 d .
C34 C -0.1340(4) 0.8542(4) 0.2877(3) 0.0306(13) Uani 1 1 d .
C35 C 0.0005(4) 0.8651(4) 0.3143(3) 0.0288(13) Uani 1 1 d .
C36 C 0.1081(4) 0.8592(4) 0.3089(3) 0.0262(12) Uani 1 1 d .
C37 C 0.1886(4) 0.8401(4) 0.2425(4) 0.0394(15) Uani 1 1 d .
H37 H 0.1744 0.8334 0.1984 0.047 Uiso 1 1 calc R
C38 C 0.2904(5) 0.8312(4) 0.2422(4) 0.0409(15) Uani 1 1 d .
H38 H 0.3437 0.8176 0.1975 0.049 Uiso 1 1 calc R
C39 C 0.2371(5) 0.8621(5) 0.3660(4) 0.0485(17) Uani 1 1 d .
H39 H 0.2523 0.8707 0.4087 0.058 Uiso 1 1 calc R
C40 C 0.1346(5) 0.8716(5) 0.3701(4) 0.0433(16) Uani 1 1 d .
H40 H 0.0825 0.8867 0.4150 0.052 Uiso 1 1 calc R
N1 N 0.1399(3) 0.6173(3) 0.4710(2) 0.0194(9) Uani 1 1 d .
H1 H 0.1081 0.6291 0.5175 0.023 Uiso 1 1 calc R
N2 N 0.1638(3) 0.5945(3) 0.3519(2) 0.0179(9) Uani 1 1 d .
N3 N -0.2291(3) 0.6362(3) 0.4615(3) 0.0329(11) Uani 1 1 d .
N4 N 0.8395(3) 0.3898(3) 0.1484(2) 0.0203(9) Uani 1 1 d .
N5 N 0.8588(3) 0.3722(3) 0.0278(2) 0.0241(10) Uani 1 1 d .
H5 H 0.8889 0.3626 -0.0196 0.029 Uiso 1 1 calc R
N6 N 1.2315(3) 0.3494(4) 0.0300(3) 0.0450(14) Uani 1 1 d .
N7 N 1.0449(3) 0.0931(3) 0.1295(3) 0.0332(11) Uani 1 1 d .
N8 N 1.0108(3) 0.1262(3) 0.2463(3) 0.0329(11) Uani 1 1 d .
H8A H 0.9760 0.1403 0.2915 0.039 Uiso 1 1 calc R
N9 N 0.6506(4) 0.1396(4) 0.2235(3) 0.0510(15) Uani 1 1 d .
N10 N -0.0816(4) 0.8924(3) 0.3732(3) 0.0328(11) Uani 1 1 d .
N11 N -0.0288(3) 0.8416(3) 0.2624(3) 0.0299(11) Uani 1 1 d .
H11 H 0.0120 0.8221 0.2206 0.036 Uiso 1 1 calc R
N12 N 0.3157(4) 0.8411(4) 0.3033(3) 0.0471(14) Uani 1 1 d .
O1 O 0.2697(3) 0.6188(3) 0.5525(2) 0.0318(9) Uani 1 1 d .
O2 O 0.4155(2) 0.5674(2) 0.46483(19) 0.0219(8) Uani 1 1 d .
O3 O 0.4408(2) 0.5652(3) 0.30612(19) 0.0227(8) Uani 1 1 d .
O4 O 0.3350(2) 0.5923(2) 0.22447(18) 0.0215(8) Uani 1 1 d .
O5 O 0.6660(2) 0.4027(2) 0.27466(18) 0.0223(8) Uani 1 1 d .
O6 O 0.5598(2) 0.4304(2) 0.19309(19) 0.0219(8) Uani 1 1 d .
O7 O 0.5829(2) 0.4254(3) 0.03490(19) 0.0242(8) Uani 1 1 d .
O8 O 0.7274(2) 0.3730(3) -0.0525(2) 0.0272(9) Uani 1 1 d .
O9W O 0.5434(3) 0.6370(3) 0.1475(2) 0.0295(9) Uani 1 1 d .
O10W O 0.5835(3) 0.6314(3) -0.0127(2) 0.0371(10) Uani 1 1 d .
O11W O 0.3722(3) 0.7558(3) 0.0478(2) 0.0402(10) Uani 1 1 d .
O12W O 0.3770(3) 0.4310(3) 0.1543(2) 0.0325(9) Uani 1 1 d .
O13W O 0.6279(3) 0.5673(3) 0.3316(2) 0.0391(10) Uani 1 1 d .
O14W O 0.4582(3) 0.3626(3) 0.3538(2) 0.0300(9) Uani 1 1 d .
O15W O 0.4392(3) 0.3447(3) 0.5174(2) 0.0304(9) Uani 1 1 d .
O16W O 0.6528(3) 0.2462(3) 0.4413(2) 0.0396(10) Uani 1 1 d .
O17 O 1.1391(4) 0.1523(4) 0.3196(3) 0.0602(13) Uani 1 1 d .
O18 O 1.2799(3) 0.1058(4) 0.2239(3) 0.0589(13) Uani 1 1 d .
O19 O 1.3191(3) 0.0673(4) 0.0949(3) 0.0686(15) Uani 1 1 d .
O20 O 1.2324(3) 0.0548(4) 0.0192(3) 0.0683(15) Uani 1 1 d .
O21 O -0.2771(3) 0.9234(4) 0.4759(3) 0.0687(15) Uani 1 1 d .
O22 O -0.3491(3) 0.9069(4) 0.3929(3) 0.0620(14) Uani 1 1 d .
O23 O -0.2902(3) 0.8535(3) 0.2683(3) 0.0556(13) Uani 1 1 d .
O24 O -0.1384(3) 0.8018(4) 0.1833(3) 0.0576(13) Uani 1 1 d .
O25W O 0.0008(4) 0.4147(4) 0.8234(3) 0.0775(16) Uani 1 1 d .
O26W O 0.3747(4) 0.0717(4) 0.8759(3) 0.0735(15) Uani 1 1 d .
O27W O 0.0992(4) 0.0375(4) 0.4919(3) 0.0728(15) Uani 1 1 d .
O28W O 0.5343(4) 0.0058(4) 0.7008(4) 0.0912(18) Uani 1 1 d .
O29W O 0.5934(4) 0.0855(4) 0.5323(3) 0.0862(18) Uani 1 1 d .
O30W O 0.4506(4) 0.1674(4) 0.4169(3) 0.0766(16) Uani 1 1 d .
O31W O 0.4754(3) 0.2312(3) 0.6795(3) 0.0552(12) Uani 1 1 d .
O32W O 0.2582(4) 0.2467(4) 0.3332(3) 0.0746(15) Uani 1 1 d .
O33W O 0.4455(3) 0.2267(3) 0.2027(3) 0.0662(14) Uani 1 1 d .
O34W O 0.1837(3) 0.4567(3) 0.2606(2) 0.0461(11) Uani 1 1 d .
O35W O 0.5044(4) 0.1306(4) 0.0797(3) 0.0865(17) Uani 1 1 d .
O36W O 0.8853(3) 0.1589(3) 0.4068(3) 0.0589(13) Uani 1 1 d .
O37W O 0.8419(3) 0.4887(3) 0.2561(2) 0.0490(12) Uani 1 1 d .
O38W O 0.5211(4) 0.8413(4) 0.0852(3) 0.0809(16) Uani 1 1 d .
O39W O 0.1172(3) 0.7004(3) 0.1816(2) 0.0440(11) Uani 1 1 d .
O40W O 0.1686(3) 0.8880(3) 0.0400(3) 0.0621(14) Uani 1 1 d .
O41W O 0.0364(3) 0.6708(4) 0.6231(2) 0.0576(13) Uani 1 1 d .
O42W O 0.0016(4) 0.8370(5) 0.0347(3) 0.0888(19) Uani 1 1 d .

loop_
_atom_site_aniso_label
_atom_site_aniso_U_11
_atom_site_aniso_U_22
_atom_site_aniso_U_33
_atom_site_aniso_U_23
_atom_site_aniso_U_13
_atom_site_aniso_U_12
Sm1 0.01180(14) 0.02954(17) 0.01571(15) -0.01127(12) -0.00152(10) -0.00718(11)
Sm2 0.01165(14) 0.02824(17) 0.01544(15) -0.01068(12) -0.00217(10) -0.00602(11)
C1 0.017(3) 0.024(3) 0.025(3) -0.012(2) -0.008(2) -0.004(2)
C2 0.020(3) 0.013(3) 0.018(3) -0.004(2) -0.004(2) -0.004(2)
C3 0.011(2) 0.024(3) 0.020(3) -0.010(2) -0.0011(19) -0.007(2)
C4 0.011(2) 0.020(3) 0.025(3) -0.010(2) -0.005(2) -0.003(2)
C5 0.015(3) 0.021(3) 0.020(3) -0.008(2) -0.004(2) -0.005(2)
C6 0.015(3) 0.022(3) 0.021(3) -0.001(2) -0.005(2) -0.006(2)
C7 0.018(3) 0.047(4) 0.025(3) -0.017(3) -0.003(2) -0.012(2)
C8 0.028(3) 0.040(3) 0.032(3) -0.014(3) -0.009(2) -0.016(3)
C9 0.017(3) 0.041(4) 0.027(3) -0.009(3) 0.002(2) -0.010(2)
C10 0.022(3) 0.037(3) 0.025(3) -0.012(3) -0.007(2) -0.005(2)
C11 0.013(3) 0.022(3) 0.019(3) -0.008(2) 0.000(2) -0.007(2)
C12 0.017(3) 0.024(3) 0.017(3) -0.008(2) -0.002(2) -0.006(2)
C13 0.013(2) 0.029(3) 0.012(2) -0.007(2) -0.0035(19) -0.008(2)
C14 0.014(3) 0.028(3) 0.016(3) -0.009(2) 0.000(2) -0.006(2)
C15 0.015(3) 0.031(3) 0.022(3) -0.010(2) -0.006(2) -0.005(2)
C16 0.012(3) 0.033(3) 0.024(3) -0.010(2) -0.003(2) -0.008(2)
C17 0.025(3) 0.076(5) 0.025(3) -0.020(3) -0.003(2) -0.019(3)
C18 0.018(3) 0.089(5) 0.038(4) -0.028(4) 0.003(3) -0.018(3)
C19 0.028(3) 0.078(5) 0.057(4) -0.034(4) -0.008(3) -0.024(3)
C20 0.020(3) 0.067(4) 0.041(4) -0.031(3) -0.002(3) -0.019(3)
C21 0.044(4) 0.058(4) 0.042(4) -0.010(3) -0.017(3) -0.023(3)
C22 0.037(4) 0.061(5) 0.045(4) -0.021(4) 0.001(3) -0.020(3)
C23 0.032(3) 0.030(3) 0.031(3) -0.008(3) -0.006(3) -0.013(3)
C24 0.030(3) 0.029(3) 0.031(3) -0.006(3) -0.011(3) -0.007(2)
C25 0.035(3) 0.023(3) 0.029(3) -0.007(2) -0.012(3) -0.005(2)
C26 0.026(3) 0.029(3) 0.026(3) -0.007(3) -0.006(2) -0.006(2)
C27 0.033(4) 0.075(5) 0.033(4) -0.026(3) 0.001(3) -0.021(3)
C28 0.047(4) 0.071(5) 0.054(5) -0.027(4) -0.016(3) -0.019(4)
C29 0.032(4) 0.057(5) 0.057(5) -0.027(4) -0.001(3) -0.006(3)
C30 0.046(4) 0.041(4) 0.042(4) -0.019(3) -0.012(3) -0.007(3)
C31 0.037(4) 0.056(4) 0.039(4) -0.021(3) 0.008(3) -0.014(3)
C32 0.038(4) 0.045(4) 0.037(4) -0.006(3) -0.008(3) -0.017(3)
C33 0.026(3) 0.031(3) 0.031(3) -0.008(3) -0.001(2) -0.006(2)
C34 0.028(3) 0.031(3) 0.032(3) -0.006(3) -0.007(2) -0.012(2)
C35 0.033(3) 0.024(3) 0.025(3) -0.006(2) -0.010(2) -0.003(2)
C36 0.028(3) 0.020(3) 0.025(3) -0.005(2) -0.004(2) -0.006(2)
C37 0.037(4) 0.042(4) 0.044(4) -0.017(3) -0.011(3) -0.012(3)
C38 0.037(4) 0.043(4) 0.044(4) -0.019(3) 0.000(3) -0.015(3)
C39 0.053(4) 0.058(5) 0.049(4) -0.019(4) -0.022(3) -0.019(3)
C40 0.042(4) 0.055(4) 0.034(4) -0.019(3) -0.010(3) -0.012(3)
N1 0.014(2) 0.029(2) 0.016(2) -0.0127(19) -0.0020(16) -0.0036(18)
N2 0.009(2) 0.026(2) 0.018(2) -0.0056(18) -0.0041(16) -0.0048(17)
N3 0.019(2) 0.040(3) 0.039(3) -0.007(2) -0.007(2) -0.014(2)
N4 0.013(2) 0.030(3) 0.020(2) -0.0083(19) -0.0047(17) -0.0079(18)
N5 0.014(2) 0.042(3) 0.021(2) -0.017(2) 0.0007(17) -0.0095(19)
N6 0.021(3) 0.069(4) 0.047(3) -0.018(3) 0.001(2) -0.021(3)
N7 0.029(3) 0.037(3) 0.032(3) -0.014(2) -0.004(2) -0.008(2)
N8 0.037(3) 0.036(3) 0.028(3) -0.012(2) -0.005(2) -0.014(2)
N9 0.028(3) 0.065(4) 0.055(4) -0.016(3) -0.009(3) -0.012(3)
N10 0.035(3) 0.034(3) 0.028(3) -0.010(2) -0.005(2) -0.011(2)
N11 0.030(3) 0.034(3) 0.026(3) -0.011(2) -0.006(2) -0.010(2)
N12 0.036(3) 0.049(3) 0.060(4) -0.016(3) -0.019(3) -0.011(3)
O1 0.0179(19) 0.059(3) 0.024(2) -0.027(2) -0.0022(15) -0.0063(17)
O2 0.0127(18) 0.034(2) 0.0219(19) -0.0158(17) -0.0022(14) -0.0052(15)
O3 0.0114(17) 0.040(2) 0.0201(19) -0.0137(16) -0.0042(14) -0.0073(15)
O4 0.0136(17) 0.035(2) 0.0159(19) -0.0120(16) -0.0006(14) -0.0065(15)
O5 0.0180(18) 0.037(2) 0.0144(18) -0.0134(16) -0.0041(14) -0.0061(15)
O6 0.0131(18) 0.033(2) 0.0198(19) -0.0092(16) -0.0019(14) -0.0079(15)
O7 0.0134(18) 0.039(2) 0.024(2) -0.0167(17) -0.0043(14) -0.0055(16)
O8 0.0119(17) 0.050(2) 0.026(2) -0.0233(18) -0.0023(14) -0.0062(16)
O9W 0.026(2) 0.046(2) 0.026(2) -0.0141(18) -0.0036(16) -0.0177(17)
O10W 0.027(2) 0.072(3) 0.028(2) -0.021(2) 0.0048(16) -0.033(2)
O11W 0.031(2) 0.033(2) 0.053(3) -0.005(2) -0.0139(19) -0.0112(18)
O12W 0.026(2) 0.039(2) 0.037(2) -0.0141(19) -0.0008(16) -0.0159(17)
O13W 0.025(2) 0.047(3) 0.051(3) -0.023(2) 0.0057(18) -0.0196(18)
O14W 0.029(2) 0.045(2) 0.024(2) -0.0143(18) -0.0030(16) -0.0188(17)
O15W 0.0225(19) 0.050(2) 0.022(2) -0.0117(18) 0.0031(15) -0.0207(17)
O16W 0.026(2) 0.035(2) 0.047(3) -0.012(2) -0.0090(18) 0.0012(17)
O17 0.065(3) 0.094(4) 0.045(3) -0.031(3) -0.007(2) -0.042(3)
O18 0.046(3) 0.083(4) 0.064(3) -0.026(3) -0.016(2) -0.029(3)
O19 0.031(3) 0.115(4) 0.072(4) -0.043(3) 0.005(2) -0.033(3)
O20 0.048(3) 0.115(5) 0.054(3) -0.047(3) 0.010(2) -0.033(3)
O21 0.050(3) 0.101(4) 0.057(3) -0.051(3) 0.011(2) -0.019(3)
O22 0.028(2) 0.087(4) 0.061(3) -0.026(3) 0.005(2) -0.018(2)
O23 0.033(3) 0.081(4) 0.055(3) -0.018(3) -0.009(2) -0.024(2)
O24 0.047(3) 0.092(4) 0.049(3) -0.032(3) -0.006(2) -0.030(3)
O25W 0.115(4) 0.073(4) 0.077(4) -0.019(3) -0.056(3) -0.038(3)
O26W 0.070(3) 0.108(4) 0.059(3) -0.022(3) -0.013(3) -0.048(3)
O27W 0.091(4) 0.082(4) 0.061(3) -0.021(3) -0.019(3) -0.042(3)
O28W 0.083(4) 0.087(4) 0.097(4) -0.010(3) -0.031(3) -0.031(3)
O29W 0.087(4) 0.056(3) 0.093(4) -0.024(3) 0.020(3) -0.030(3)
O30W 0.068(3) 0.071(4) 0.080(4) -0.021(3) 0.012(3) -0.035(3)
O31W 0.046(3) 0.046(3) 0.074(3) -0.007(2) -0.024(2) -0.017(2)
O32W 0.091(4) 0.082(4) 0.074(4) -0.033(3) -0.015(3) -0.042(3)
O33W 0.041(3) 0.049(3) 0.101(4) -0.011(3) -0.016(3) -0.018(2)
O34W 0.036(2) 0.066(3) 0.047(3) -0.028(2) 0.0004(19) -0.023(2)
O35W 0.084(4) 0.099(4) 0.082(4) -0.006(3) -0.025(3) -0.050(3)
O36W 0.063(3) 0.074(3) 0.050(3) -0.030(3) -0.006(2) -0.027(3)
O37W 0.038(2) 0.078(3) 0.048(3) -0.037(3) 0.000(2) -0.023(2)
O38W 0.102(4) 0.086(4) 0.076(4) -0.016(3) -0.009(3) -0.064(3)
O39W 0.036(2) 0.054(3) 0.042(2) -0.026(2) -0.0135(19) -0.001(2)
O40W 0.048(3) 0.067(3) 0.069(3) -0.028(3) -0.024(2) -0.003(2)
O41W 0.037(2) 0.099(4) 0.043(3) -0.041(3) -0.001(2) -0.015(2)
O42W 0.058(3) 0.169(6) 0.044(3) -0.015(3) -0.014(2) -0.056(3)

loop_
_atom_type_symbol
_atom_type_description
_atom_type_scat_dispersion_real
_atom_type_scat_dispersion_imag
_atom_type_scat_source
C C 0.0033 0.0016 'International Tables Vol C Tables 4.2.6.8 and 6.1.1.4'
H H 0.0000 0.0000 'International Tables Vol C Tables 4.2.6.8 and 6.1.1.4'
N N 0.0061 0.0033 'International Tables Vol C Tables 4.2.6.8 and 6.1.1.4'
O O 0.0106 0.0060 'International Tables Vol C Tables 4.2.6.8 and 6.1.1.4'
Sm Sm -0.1638 3.4418 'International Tables Vol C Tables 4.2.6.8 and 6.1.1.4'

loop_
_geom_angle_atom_site_label_1
_geom_angle_atom_site_label_2
_geom_angle_atom_site_label_3
_geom_angle
_geom_angle_site_symmetry_1
_geom_angle_site_symmetry_3
O6 Sm1 O10W 103.27(11) . .
O6 Sm1 O4 80.59(10) . .
O10W Sm1 O4 142.57(12) . .
O6 Sm1 O11W 143.35(12) . .
O10W Sm1 O11W 73.13(13) . .
O4 Sm1 O11W 81.91(12) . .
O6 Sm1 O12W 73.02(11) . .
O10W Sm1 O12W 143.28(12) . .
O4 Sm1 O12W 73.89(11) . .
O11W Sm1 O12W 131.41(12) . .
O6 Sm1 O9W 70.80(11) . .
O10W Sm1 O9W 69.43(11) . .
O4 Sm1 O9W 77.23(11) . .
O11W Sm1 O9W 74.05(12) . .
O12W Sm1 O9W 136.58(11) . .
O6 Sm1 O7 68.84(10) . .
O10W Sm1 O7 71.29(12) . .
O4 Sm1 O7 140.43(11) . .
O11W Sm1 O7 137.27(12) . .
O12W Sm1 O7 73.55(11) . .
O9W Sm1 O7 113.46(10) . .
O6 Sm1 O7 130.63(10) . 2_665
O10W Sm1 O7 74.86(11) . 2_665
O4 Sm1 O7 130.65(10) . 2_665
O11W Sm1 O7 84.57(11) . 2_665
O12W Sm1 O7 80.56(11) . 2_665
O9W Sm1 O7 142.30(11) . 2_665
O7 Sm1 O7 63.95(11) . 2_665
O6 Sm1 O8 139.57(12) . 2_665
O10W Sm1 O8 113.20(11) . 2_665
O4 Sm1 O8 80.87(10) . 2_665
O11W Sm1 O8 67.55(12) . 2_665
O12W Sm1 O8 67.43(11) . 2_665
O9W Sm1 O8 137.89(11) . 2_665
O7 Sm1 O8 106.38(10) . 2_665
O7 Sm1 O8 50.23(9) 2_665 2_665
O6 Sm1 C12 140.22(12) . 2_665
O10W Sm1 C12 95.20(12) . 2_665
O4 Sm1 C12 105.28(11) . 2_665
O11W Sm1 C12 75.67(13) . 2_665
O12W Sm1 C12 71.21(13) . 2_665
O9W Sm1 C12 148.92(12) . 2_665
O7 Sm1 C12 84.75(11) . 2_665
O7 Sm1 C12 25.50(11) 2_665 2_665
O8 Sm1 C12 24.77(10) 2_665 2_665
O3 Sm2 O15W 108.09(11) . .
O3 Sm2 O5 80.01(10) . .
O15W Sm2 O5 135.65(11) . .
O3 Sm2 O13W 71.73(12) . .
O15W Sm2 O13W 153.12(12) . .
O5 Sm2 O13W 71.23(12) . .
O3 Sm2 O16W 141.49(12) . .
O15W Sm2 O16W 72.29(12) . .
O5 Sm2 O16W 75.44(12) . .
O13W Sm2 O16W 125.31(12) . .
O3 Sm2 O2 68.85(10) . .
O15W Sm2 O2 75.13(11) . .
O5 Sm2 O2 142.99(11) . .
O13W Sm2 O2 80.15(11) . .
O16W Sm2 O2 141.51(12) . .
O3 Sm2 O14W 68.02(11) . .
O15W Sm2 O14W 68.41(11) . .
O5 Sm2 O14W 75.47(11) . .
O13W Sm2 O14W 131.11(12) . .
O16W Sm2 O14W 77.29(12) . .
O2 Sm2 O14W 108.96(10) . .
O3 Sm2 O2 130.10(10) . 2_666
O15W Sm2 O2 74.53(11) . 2_666
O5 Sm2 O2 133.76(10) . 2_666
O13W Sm2 O2 85.27(12) . 2_666
O16W Sm2 O2 87.90(11) . 2_666
O2 Sm2 O2 63.83(11) . 2_666
O14W Sm2 O2 142.71(11) . 2_666
O3 Sm2 O1 140.07(12) . 2_666
O15W Sm2 O1 108.98(11) . 2_666
O5 Sm2 O1 83.83(10) . 2_666
O13W Sm2 O1 68.53(12) . 2_666
O16W Sm2 O1 65.84(12) . 2_666
O2 Sm2 O1 107.31(10) . 2_666
O14W Sm2 O1 141.24(11) . 2_666
O2 Sm2 O1 50.21(9) 2_666 2_666
O3 Sm2 C1 140.15(12) . 2_666
O15W Sm2 C1 92.98(13) . 2_666
O5 Sm2 C1 108.26(12) . 2_666
O13W Sm2 C1 74.43(13) . 2_666
O16W Sm2 C1 76.58(13) . 2_666
O2 Sm2 C1 85.28(12) . 2_666
O14W Sm2 C1 151.57(12) . 2_666
O2 Sm2 C1 25.57(11) 2_666 2_666
O1 Sm2 C1 24.69(11) 2_666 2_666
O1 C1 O2 121.7(4) . .
O1 C1 C3 117.3(4) . .
O2 C1 C3 121.1(4) . .
O1 C1 Sm2 61.7(2) . 2_666
O2 C1 Sm2 60.2(2) . 2_666
C3 C1 Sm2 175.5(4) . 2_666
O3 C2 O4 125.1(4) . .
O3 C2 C4 118.7(4) . .
O4 C2 C4 116.1(4) . .
N1 C3 C4 104.7(4) . .
N1 C3 C1 118.4(4) . .
C4 C3 C1 136.8(4) . .
N2 C4 C3 109.7(4) . .
N2 C4 C2 119.8(4) . .
C3 C4 C2 130.4(4) . .
N2 C5 N1 110.9(4) . .
N2 C5 C6 124.2(4) . .
N1 C5 C6 124.9(4) . .
C10 C6 C7 117.2(5) . .
C10 C6 C5 122.8(4) . .
C7 C6 C5 120.0(4) . .
C8 C7 C6 119.6(5) . .
C8 C7 H7 120.2 . .
C6 C7 H7 120.2 . .
N3 C8 C7 123.5(5) . .
N3 C8 H8 118.3 . .
C7 C8 H8 118.3 . .
N3 C9 C10 123.3(5) . .
N3 C9 H9 118.4 . .
C10 C9 H9 118.4 . .
C6 C10 C9 119.6(5) . .
C6 C10 H10 120.2 . .
C9 C10 H10 120.2 . .
O5 C11 O6 124.4(4) . .
O5 C11 C13 117.6(4) . .
O6 C11 C13 117.9(4) . .
O8 C12 O7 121.4(4) . .
O8 C12 C14 117.6(4) . .
O7 C12 C14 121.0(4) . .
O8 C12 Sm1 62.3(2) . 2_665
O7 C12 Sm1 59.3(2) . 2_665
C14 C12 Sm1 173.3(3) . 2_665
N4 C13 C14 109.7(4) . .
N4 C13 C11 119.4(4) . .
C14 C13 C11 130.8(4) . .
N5 C14 C13 104.8(4) . .
N5 C14 C12 117.3(4) . .
C13 C14 C12 137.9(4) . .
N4 C15 N5 111.5(4) . .
N4 C15 C16 124.3(4) . .
N5 C15 C16 124.2(4) . .
C17 C16 C20 117.5(5) . .
C17 C16 C15 122.0(4) . .
C20 C16 C15 120.5(5) . .
C16 C17 C18 118.8(5) . .
C16 C17 H17 120.6 . .
C18 C17 H17 120.6 . .
N6 C18 C17 123.9(5) . .
N6 C18 H18 118.0 . .
C17 C18 H18 118.0 . .
N6 C19 C20 124.5(6) . .
N6 C19 H19 117.7 . .
C20 C19 H19 117.7 . .
C19 C20 C16 119.3(5) . .
C19 C20 H20 120.3 . .
C16 C20 H20 120.3 . .
O17 C21 O18 125.3(6) . .
O17 C21 C23 118.3(6) . .
O18 C21 C23 116.4(6) . .
O20 C22 O19 122.6(6) . .
O20 C22 C24 119.7(6) . .
O19 C22 C24 117.7(6) . .
N8 C23 C24 104.9(5) . .
N8 C23 C21 121.7(5) . .
C24 C23 C21 133.3(5) . .
N7 C24 C23 110.3(5) . .
N7 C24 C22 119.0(5) . .
C23 C24 C22 130.6(5) . .
N7 C25 N8 110.8(5) . .
N7 C25 C26 124.8(5) . .
N8 C25 C26 124.4(5) . .
C30 C26 C27 117.5(5) . .
C30 C26 C25 123.3(5) . .
C27 C26 C25 119.2(5) . .
C26 C27 C28 119.2(6) . .
C26 C27 H27 120.4 . .
C28 C27 H27 120.4 . .
N9 C28 C27 123.6(6) . .
N9 C28 H28 118.2 . .
C27 C28 H28 118.2 . .
N9 C29 C30 123.4(6) . .
N9 C29 H29 118.3 . .
C30 C29 H29 118.3 . .
C26 C30 C29 119.5(6) . .
C26 C30 H30 120.2 . .
C29 C30 H30 120.2 . .
O21 C31 O22 121.3(6) . .
O21 C31 C33 121.2(6) . .
O22 C31 C33 117.5(6) . .
O24 C32 O23 124.5(6) . .
O24 C32 C34 118.2(5) . .
O23 C32 C34 117.2(5) . .
N10 C33 C34 110.1(5) . .
N10 C33 C31 118.4(5) . .
C34 C33 C31 131.4(6) . .
N11 C34 C33 105.6(5) . .
N11 C34 C32 121.5(5) . .
C33 C34 C32 133.0(5) . .
N10 C35 N11 111.1(5) . .
N10 C35 C36 123.9(5) . .
N11 C35 C36 125.0(5) . .
C40 C36 C37 116.7(5) . .
C40 C36 C35 121.3(5) . .
C37 C36 C35 121.9(5) . .
C36 C37 C38 119.4(5) . .
C36 C37 H37 120.3 . .
C38 C37 H37 120.3 . .
N12 C38 C37 123.2(6) . .
N12 C38 H38 118.4 . .
C37 C38 H38 118.4 . .
N12 C39 C40 122.7(6) . .
N12 C39 H39 118.7 . .
C40 C39 H39 118.7 . .
C36 C40 C39 121.0(6) . .
C36 C40 H40 119.5 . .
C39 C40 H40 119.5 . .
C5 N1 C3 108.8(4) . .
C5 N1 H1 125.6 . .
C3 N1 H1 125.6 . .
C5 N2 C4 105.9(4) . .
C9 N3 C8 116.9(4) . .
C15 N4 C13 105.6(4) . .
C15 N5 C14 108.4(4) . .
C15 N5 H5 125.8 . .
C14 N5 H5 125.8 . .
C19 N6 C18 115.8(5) . .
C25 N7 C24 105.9(4) . .
C23 N8 C25 108.0(5) . .
C23 N8 H8A 126.0 . .
C25 N8 H8A 126.0 . .
C29 N9 C28 116.7(6) . .
C35 N10 C33 105.0(4) . .
C35 N11 C34 108.2(5) . .
C35 N11 H11 125.9 . .
C34 N11 H11 125.9 . .
C39 N12 C38 117.0(5) . .
C1 O1 Sm2 93.6(3) . 2_666
C1 O2 Sm2 134.1(3) . .
C1 O2 Sm2 94.2(3) . 2_666
Sm2 O2 Sm2 116.17(11) . 2_666
C2 O3 Sm2 133.0(3) . .
C2 O4 Sm1 131.8(3) . .
C11 O5 Sm2 134.5(3) . .
C11 O6 Sm1 132.0(3) . .
C12 O7 Sm1 131.7(3) . .
C12 O7 Sm1 95.2(3) . 2_665
Sm1 O7 Sm1 116.05(11) . 2_665
C12 O8 Sm1 93.0(3) . 2_665

loop_
_geom_bond_atom_site_label_1
_geom_bond_atom_site_label_2
_geom_bond_distance
_geom_bond_site_symmetry_2
Sm1 O6 2.384(3) .
Sm1 O10W 2.405(4) .
Sm1 O4 2.427(3) .
Sm1 O11W 2.450(4) .
Sm1 O12W 2.464(4) .
Sm1 O9W 2.480(3) .
Sm1 O7 2.541(3) .
Sm1 O7 2.547(3) 2_665
Sm1 O8 2.615(3) 2_665
Sm1 C12 2.951(4) 2_665
Sm2 O3 2.412(3) .
Sm2 O15W 2.437(3) .
Sm2 O5 2.439(3) .
Sm2 O13W 2.445(4) .
Sm2 O16W 2.450(3) .
Sm2 O2 2.492(3) .
Sm2 O14W 2.507(3) .
Sm2 O2 2.575(3) 2_666
Sm2 O1 2.610(3) 2_666
Sm2 C1 2.960(4) 2_666
C1 O1 1.239(5) .
C1 O2 1.281(5) .
C1 C3 1.486(6) .
C1 Sm2 2.960(4) 2_666
C2 O3 1.252(5) .
C2 O4 1.265(5) .
C2 C4 1.497(6) .
C3 N1 1.362(6) .
C3 C4 1.395(6) .
C4 N2 1.371(5) .
C5 N2 1.327(5) .
C5 N1 1.348(5) .
C5 C6 1.469(6) .
C6 C10 1.376(6) .
C6 C7 1.385(6) .
C7 C8 1.367(7) .
C7 H7 0.9300 .
C8 N3 1.333(6) .
C8 H8 0.9300 .
C9 N3 1.329(6) .
C9 C10 1.377(7) .
C9 H9 0.9300 .
C10 H10 0.9300 .
C11 O5 1.256(5) .
C11 O6 1.268(5) .
C11 C13 1.483(6) .
C12 O8 1.238(5) .
C12 O7 1.276(5) .
C12 C14 1.487(6) .
C12 Sm1 2.951(4) 2_665
C13 N4 1.376(5) .
C13 C14 1.393(6) .
C14 N5 1.368(6) .
C15 N4 1.325(6) .
C15 N5 1.346(6) .
C15 C16 1.479(6) .
C16 C17 1.371(6) .
C16 C20 1.372(6) .
C17 C18 1.376(7) .
C17 H17 0.9300 .
C18 N6 1.326(7) .
C18 H18 0.9300 .
C19 N6 1.322(7) .
C19 C20 1.357(7) .
C19 H19 0.9300 .
C20 H20 0.9300 .
C21 O17 1.246(7) .
C21 O18 1.264(7) .
C21 C23 1.484(7) .
C22 O20 1.222(7) .
C22 O19 1.298(7) .
C22 C24 1.472(8) .
C23 N8 1.359(7) .
C23 C24 1.387(7) .
C24 N7 1.355(6) .
C25 N7 1.323(6) .
C25 N8 1.361(6) .
C25 C26 1.453(7) .
C26 C30 1.369(7) .
C26 C27 1.372(7) .
C27 C28 1.387(8) .
C27 H27 0.9300 .
C28 N9 1.325(7) .
C28 H28 0.9300 .
C29 N9 1.321(7) .
C29 C30 1.386(8) .
C29 H29 0.9300 .
C30 H30 0.9300 .
C31 O21 1.214(7) .
C31 O22 1.310(7) .
C31 C33 1.458(7) .
C32 O24 1.244(7) .
C32 O23 1.270(7) .
C32 C34 1.482(8) .
C33 N10 1.372(7) .
C33 C34 1.376(7) .
C34 N11 1.358(6) .
C35 N10 1.336(6) .
C35 N11 1.347(6) .
C35 C36 1.460(7) .
C36 C40 1.374(7) .
C36 C37 1.385(7) .
C37 C38 1.387(8) .
C37 H37 0.9300 .
C38 N12 1.339(7) .
C38 H38 0.9300 .
C39 N12 1.335(7) .
C39 C40 1.374(8) .
C39 H39 0.9300 .
C40 H40 0.9300 .
N1 H1 0.8600 .
N5 H5 0.8600 .
N8 H8A 0.8600 .
N11 H11 0.8600 .
O1 Sm2 2.610(3) 2_666
O2 Sm2 2.575(3) 2_666
O7 Sm1 2.547(3) 2_665
O8 Sm1 2.615(3) 2_665
